data_7013471
loop_
_publ_author_name
'Herrera, Aida M.'
'Kalayda, Ganna V.'
'Disch, Jeremy S.'
'Wikstrom, Jeffrey P.'
'Korendovych, Ivan V.'
'Staples, Richard J.'
'Campana, Charles F.'
'Nazarenko, Alexander Y.'
'Haas, Terry E.'
'Rybak-Akimova, Elena V.'

_publ_section_title
;
 Reactions at the azomethine C?N bonds in the nickel(ii) and copper(ii)
 complexes of pyridine-containing Schiff-base macrocyclic
 ligandsElectronic supplementary information (ESI) available: Figs.
 S1?S5: MALDI mass spectra, UV-Vis traces and X-ray structures. See
 http://www.rsc.org/suppdata/dt/b3/b308557k/
;
_journal_issue 23
_journal_name_full 'Dalton Transactions'
_journal_page_first 4482
_journal_paper_doi 10.1039/b308557k
_journal_year 2003
_chemical_formula_sum 'C16 H27 Cl2 N5 Ni O9'
_chemical_formula_weight 563.04
_chemical_name_systematic
;
?
;
_space_group_IT_number 2
_symmetry_cell_setting triclinic
_symmetry_space_group_name_Hall '-P 1'
_symmetry_space_group_name_H-M 'P -1'
_atom_sites_solution_hydrogens geom
_atom_sites_solution_primary direct
_atom_sites_solution_secondary difmap
_audit_creation_method SHELXL-97
_cell_angle_alpha 95.823(2)
_cell_angle_beta 96.058(2)
_cell_angle_gamma 115.9010(10)
_cell_formula_units_Z 2
_cell_length_a 8.6605(12)
_cell_length_b 9.0147(12)
_cell_length_c 16.139(2)
_cell_measurement_temperature 293(2)
_cell_volume 1111.7(3)
_computing_cell_refinement 'SMART (BRUKER, V5.054, 1998)'
_computing_data_collection 'ASTRO (BRUKER, V5.007, 1997)'
_computing_data_reduction 'SAINT (BRUKER, V6.01, 1999)'
_computing_molecular_graphics 'SHELXTL (BRUKER, 1998, V5.1)'
_computing_publication_material 'XCIF (Sheldrick and BRUKER, 1997, V5.1)'
_computing_structure_refinement 'SHELXL-97 (Sheldrick, 1997)'
_computing_structure_solution 'SHELXS-97 (Sheldrick, 1990)'
_diffrn_ambient_temperature 293(2)
_diffrn_measured_fraction_theta_full 0.866
_diffrn_measured_fraction_theta_max 0.866
_diffrn_measurement_method '\w, 0.3 deg'
_diffrn_radiation_monochromator graphite
_diffrn_radiation_source 'fine-focus sealed tube'
_diffrn_radiation_type MoK\a
_diffrn_radiation_wavelength 0.71073
_diffrn_reflns_av_R_equivalents 0.0433
_diffrn_reflns_av_sigmaI/netI 0.0376
_diffrn_reflns_limit_h_max 11
_diffrn_reflns_limit_h_min -11
_diffrn_reflns_limit_k_max 11
_diffrn_reflns_limit_k_min -11
_diffrn_reflns_limit_l_max 7
_diffrn_reflns_limit_l_min -20
_diffrn_reflns_number 6979
_diffrn_reflns_theta_full 27.63
_diffrn_reflns_theta_max 27.63
_diffrn_reflns_theta_min 1.29
_diffrn_standards_decay_% <1
_diffrn_standards_interval_count 0
_diffrn_standards_number 0
_exptl_absorpt_coefficient_mu 1.173
_exptl_absorpt_correction_T_max 0.942200
_exptl_absorpt_correction_T_min 0.620323
_exptl_absorpt_correction_type 'Emprical, SADABS'
_exptl_crystal_colour purple
_exptl_crystal_density_diffrn 1.682
_exptl_crystal_density_method 'not measured'
_exptl_crystal_description needle
_exptl_crystal_F_000 584
_exptl_crystal_size_max 0.30
_exptl_crystal_size_mid 0.10
_exptl_crystal_size_min 0.10
_refine_diff_density_max 0.772
_refine_diff_density_min -0.599
_refine_diff_density_rms 0.093
_refine_ls_extinction_method none
_refine_ls_goodness_of_fit_ref 1.045
_refine_ls_hydrogen_treatment mixed
_refine_ls_matrix_type full
_refine_ls_number_parameters 321
_refine_ls_number_reflns 4491
_refine_ls_number_restraints 0
_refine_ls_restrained_S_all 1.045
_refine_ls_R_factor_all 0.0546
_refine_ls_R_factor_gt 0.0484
_refine_ls_shift/su_max 0.001
_refine_ls_shift/su_mean 0.000
_refine_ls_structure_factor_coef Fsqd
_refine_ls_weighting_details 'calc w=1/[\s^2^(Fo^2^)+(0.0898P)^2^+0.8856P] where P=(Fo^2^+2Fc^2^)/3'
_refine_ls_weighting_scheme calc
_refine_ls_wR_factor_gt 0.1354
_refine_ls_wR_factor_ref 0.1455
_reflns_number_gt 3941
_reflns_number_total 4491
_reflns_threshold_expression >2sigma(I)
_cod_data_source_file b308557k.txt
_cod_data_source_block NiL5
_cod_depositor_comments
;
The following automatic conversions were performed:
'_symmetry_cell_setting' value 'Triclinic' changed to 'triclinic'
according to '/home/saulius/struct/CIF-dictionaries/cif_core.dic'
dictionary named 'cif_core.dic' version 2.4.1 from 2010-06-29.

Automatic conversion script
Id: cif_fix_enum 1527 2010-12-29 10:47:43Z saulius 
;
_cod_original_sg_symbol_H-M P-1
_cod_database_code 7013471

loop_
_symmetry_equiv_pos_as_xyz
'x, y, z'
'-x, -y, -z'

loop_
_atom_site_label
_atom_site_type_symbol
_atom_site_fract_x
_atom_site_fract_y
_atom_site_fract_z
_atom_site_U_iso_or_equiv
_atom_site_adp_type
_atom_site_occupancy
_atom_site_symmetry_multiplicity
_atom_site_calc_flag
_atom_site_refinement_flags
_atom_site_disorder_assembly
_atom_site_disorder_group
Ni1 Ni 0.67204(5) 0.90914(4) 0.74332(3) 0.03724(15) Uani 1 1 d . . .
O9 O 0.2293(3) 0.5424(4) 0.81726(17) 0.0581(7) Uani 1 1 d . . .
H9C H 0.2243 0.4752 0.8488 0.087 Uiso 1 1 calc R . .
N1 N 0.5571(4) 0.9570(3) 0.83523(17) 0.0423(6) Uani 1 1 d . . .
N4 N 0.4587(3) 0.6700(3) 0.73885(16) 0.0374(5) Uani 1 1 d . . .
N2 N 0.7744(4) 1.1642(3) 0.7566(2) 0.0480(7) Uani 1 1 d . . .
N3 N 0.7036(3) 0.8638(3) 0.62094(18) 0.0411(6) Uani 1 1 d . . .
N5 N 0.8838(4) 0.8922(4) 0.7970(2) 0.0517(7) Uani 1 1 d . . .
H5C H 0.9795 0.9862 0.7942 0.062 Uiso 1 1 calc R . .
H5D H 0.8782 0.8856 0.8520 0.062 Uiso 1 1 calc R . .
C10 C 0.4241(5) 0.8327(4) 0.8578(2) 0.0449(7) Uani 1 1 d . . .
C11 C 0.3174(5) 0.8634(6) 0.9072(2) 0.0556(9) Uani 1 1 d . . .
H11 H 0.2244 0.7762 0.9232 0.067 Uiso 1 1 calc R . .
C12 C 0.3533(6) 1.0287(6) 0.9322(2) 0.0625(11) Uani 1 1 d . . .
H12 H 0.2843 1.0532 0.9662 0.075 Uiso 1 1 calc R . .
C13 C 0.4901(6) 1.1572(5) 0.9073(2) 0.0581(10) Uani 1 1 d . . .
H13 H 0.5139 1.2679 0.9239 0.070 Uiso 1 1 calc R . .
C1 C 0.5905(5) 1.1177(4) 0.8574(2) 0.0496(8) Uani 1 1 d . . .
C9 C 0.4021(4) 0.6604(4) 0.8223(2) 0.0452(7) Uani 1 1 d . . .
H9 H 0.4770 0.6312 0.8601 0.054 Uiso 1 1 calc R . .
C2 C 0.7248(5) 1.2307(4) 0.8144(3) 0.0534(9) Uani 1 1 d . . .
H2 H 0.7716 1.3462 0.8289 0.064 Uiso 1 1 calc R . .
C8 C 0.3265(4) 0.6674(4) 0.6709(2) 0.0386(6) Uani 1 1 d . . .
H8A H 0.3119 0.7678 0.6828 0.046 Uiso 1 1 calc R . .
H8B H 0.2155 0.5720 0.6708 0.046 Uiso 1 1 calc R . .
C7 C 0.3776(4) 0.6576(4) 0.5846(2) 0.0413(7) Uani 1 1 d . . .
H7A H 0.2769 0.6323 0.5426 0.050 Uiso 1 1 calc R . .
H7B H 0.4049 0.5642 0.5765 0.050 Uiso 1 1 calc R . .
C6 C 0.5306(4) 0.8118(4) 0.5665(2) 0.0422(7) Uani 1 1 d . . .
H6A H 0.5429 0.7910 0.5080 0.051 Uiso 1 1 calc R . .
H6B H 0.5023 0.9048 0.5727 0.051 Uiso 1 1 calc R . .
C3 C 0.8926(5) 1.2627(4) 0.7024(3) 0.0575(10) Uani 1 1 d . . .
H3A H 1.0081 1.2728 0.7194 0.069 Uiso 1 1 calc R . .
H3B H 0.9009 1.3742 0.7083 0.069 Uiso 1 1 calc R . .
C4 C 0.8256(5) 1.1788(4) 0.6122(3) 0.0571(9) Uani 1 1 d . . .
H4A H 0.8912 1.2554 0.5764 0.069 Uiso 1 1 calc R . .
H4B H 0.7051 1.1571 0.5985 0.069 Uiso 1 1 calc R . .
C5 C 0.8360(5) 1.0139(4) 0.5909(3) 0.0530(8) Uani 1 1 d . . .
H5A H 0.8239 0.9881 0.5301 0.064 Uiso 1 1 calc R . .
H5B H 0.9512 1.0310 0.6150 0.064 Uiso 1 1 calc R . .
C16 C 0.9018(5) 0.7459(5) 0.7568(3) 0.0572(10) Uani 1 1 d . . .
H16A H 0.8008 0.6440 0.7615 0.069 Uiso 1 1 calc R . .
H16B H 1.0038 0.7439 0.7868 0.069 Uiso 1 1 calc R . .
C15 C 0.9185(5) 0.7503(5) 0.6651(3) 0.0596(10) Uani 1 1 d . . .
H15A H 0.9497 0.6636 0.6451 0.072 Uiso 1 1 calc R . .
H15B H 1.0136 0.8569 0.6608 0.072 Uiso 1 1 calc R . .
C14 C 0.7565(5) 0.7268(4) 0.6065(3) 0.0506(8) Uani 1 1 d . . .
H14A H 0.7766 0.7163 0.5486 0.061 Uiso 1 1 calc R . .
H14B H 0.6602 0.6225 0.6125 0.061 Uiso 1 1 calc R . .
Cl1 Cl 0.35326(10) 0.21599(9) 0.67642(6) 0.0477(2) Uani 1 1 d . . .
O1 O 0.3747(4) 0.0752(4) 0.6445(2) 0.0768(9) Uani 1 1 d . . .
O2 O 0.5180(4) 0.3556(4) 0.7054(3) 0.1057(16) Uani 1 1 d . . .
O3 O 0.2562(4) 0.2551(4) 0.61261(18) 0.0605(7) Uani 1 1 d . . .
O4 O 0.2561(5) 0.1760(5) 0.7441(2) 0.0816(10) Uani 1 1 d . . .
Cl2 Cl 0.15019(13) 0.31851(13) 0.99676(7) 0.0590(3) Uani 1 1 d . . .
O5 O 0.1748(9) 0.2817(8) 0.9039(4) 0.0652(15) Uani 0.50 1 d P A 1
O5B O 0.3022(16) 0.4230(16) 0.9718(8) 0.141(4) Uani 0.50 1 d P A 2
O6 O 0.170(2) 0.4765(14) 1.0040(7) 0.152(6) Uani 0.50 1 d P A 1
O6B O 0.1069(13) 0.4231(11) 1.0599(7) 0.105(3) Uani 0.50 1 d P A 2
O7 O 0.2321(9) 0.2551(9) 1.0496(3) 0.143(2) Uani 1 1 d . A .
O8 O -0.0064(10) 0.2097(11) 0.9623(7) 0.247(5) Uani 1 1 d . A .
H4C H 0.468(5) 0.575(5) 0.724(2) 0.048(10) Uiso 1 1 d . . .

loop_
_atom_site_aniso_label
_atom_site_aniso_U_11
_atom_site_aniso_U_22
_atom_site_aniso_U_33
_atom_site_aniso_U_23
_atom_site_aniso_U_13
_atom_site_aniso_U_12
Ni1 0.0305(2) 0.0212(2) 0.0542(3) 0.00152(16) -0.00280(16) 0.00952(16)
O9 0.0521(14) 0.0514(15) 0.0529(14) 0.0167(11) 0.0060(11) 0.0062(12)
N1 0.0417(14) 0.0311(13) 0.0481(14) -0.0016(11) -0.0087(11) 0.0163(11)
N4 0.0344(12) 0.0256(12) 0.0463(14) 0.0026(10) -0.0037(10) 0.0111(10)
N2 0.0375(14) 0.0231(12) 0.0744(19) 0.0000(12) -0.0074(13) 0.0109(11)
N3 0.0333(12) 0.0265(12) 0.0608(16) 0.0066(11) 0.0085(11) 0.0112(10)
N5 0.0375(14) 0.0331(14) 0.077(2) 0.0042(13) -0.0094(13) 0.0142(12)
C10 0.0488(18) 0.0470(18) 0.0359(15) 0.0018(13) -0.0067(13) 0.0230(15)
C11 0.057(2) 0.075(3) 0.0361(16) 0.0083(16) 0.0001(14) 0.032(2)
C12 0.078(3) 0.088(3) 0.0371(17) 0.0011(18) -0.0012(17) 0.056(3)
C13 0.075(3) 0.061(2) 0.0467(19) -0.0041(17) -0.0099(17) 0.045(2)
C1 0.057(2) 0.0409(18) 0.0484(18) -0.0062(14) -0.0141(15) 0.0282(16)
C9 0.0421(17) 0.0382(16) 0.0458(17) 0.0091(13) -0.0020(13) 0.0112(14)
C2 0.0507(19) 0.0271(15) 0.075(2) -0.0034(15) -0.0134(17) 0.0185(14)
C8 0.0303(13) 0.0301(14) 0.0465(16) 0.0063(12) -0.0010(11) 0.0074(11)
C7 0.0358(15) 0.0314(15) 0.0472(16) 0.0035(12) -0.0002(12) 0.0087(12)
C6 0.0405(16) 0.0354(16) 0.0498(17) 0.0099(13) 0.0077(13) 0.0157(13)
C3 0.0384(17) 0.0231(15) 0.101(3) 0.0095(17) 0.0071(18) 0.0064(13)
C4 0.0429(18) 0.0343(17) 0.090(3) 0.0240(18) 0.0139(18) 0.0104(15)
C5 0.0405(17) 0.0379(17) 0.078(2) 0.0163(16) 0.0170(16) 0.0122(14)
C16 0.0405(17) 0.0379(18) 0.094(3) 0.0095(18) -0.0068(17) 0.0226(15)
C15 0.0413(18) 0.0424(19) 0.102(3) 0.0090(19) 0.0119(19) 0.0255(16)
C14 0.0458(18) 0.0363(17) 0.072(2) 0.0040(15) 0.0108(16) 0.0218(15)
Cl1 0.0405(4) 0.0292(4) 0.0712(5) 0.0036(3) 0.0016(3) 0.0164(3)
O1 0.076(2) 0.0386(15) 0.122(3) 0.0033(16) 0.0203(19) 0.0331(15)
O2 0.0474(16) 0.0345(15) 0.214(5) 0.007(2) -0.030(2) 0.0134(13)
O3 0.0543(15) 0.0615(17) 0.0703(17) 0.0248(14) 0.0113(13) 0.0273(13)
O4 0.087(2) 0.112(3) 0.0615(18) 0.0215(18) 0.0152(16) 0.058(2)
Cl2 0.0584(5) 0.0541(5) 0.0733(6) 0.0218(4) 0.0230(4) 0.0283(4)
O5 0.089(4) 0.058(3) 0.050(3) 0.019(3) 0.016(3) 0.032(3)
O5B 0.138(9) 0.143(9) 0.185(11) 0.096(9) 0.115(9) 0.067(8)
O6 0.299(18) 0.096(7) 0.103(7) -0.001(6) 0.027(9) 0.131(10)
O6B 0.119(7) 0.082(6) 0.116(7) -0.009(5) 0.043(6) 0.047(5)
O7 0.194(6) 0.223(7) 0.074(3) 0.011(3) -0.002(3) 0.156(6)
O8 0.133(6) 0.189(8) 0.332(12) -0.099(8) -0.115(7) 0.058(6)

loop_
_atom_type_symbol
_atom_type_description
_atom_type_scat_dispersion_real
_atom_type_scat_dispersion_imag
_atom_type_scat_source
C C 0.0033 0.0016 'International Tables Vol C Tables 4.2.6.8 and 6.1.1.4'
H H 0.0000 0.0000 'International Tables Vol C Tables 4.2.6.8 and 6.1.1.4'
N N 0.0061 0.0033 'International Tables Vol C Tables 4.2.6.8 and 6.1.1.4'
O O 0.0106 0.0060 'International Tables Vol C Tables 4.2.6.8 and 6.1.1.4'
Cl Cl 0.1484 0.1585 'International Tables Vol C Tables 4.2.6.8 and 6.1.1.4'
Ni Ni 0.3393 1.1124 'International Tables Vol C Tables 4.2.6.8 and 6.1.1.4'

loop_
_geom_angle_atom_site_label_1
_geom_angle_atom_site_label_2
_geom_angle_atom_site_label_3
_geom_angle
_geom_angle_site_symmetry_1
_geom_angle_site_symmetry_3
_geom_angle_publ_flag
N1 Ni1 N5 107.88(13) . . ?
N1 Ni1 N3 156.00(11) . . ?
N5 Ni1 N3 96.12(13) . . ?
N1 Ni1 N2 78.80(12) . . ?
N5 Ni1 N2 98.96(11) . . ?
N3 Ni1 N2 98.09(12) . . ?
N1 Ni1 N4 78.77(11) . . ?
N5 Ni1 N4 105.48(11) . . ?
N3 Ni1 N4 94.89(10) . . ?
N2 Ni1 N4 150.86(11) . . ?
C10 N1 C1 121.6(3) . . ?
C10 N1 Ni1 119.7(2) . . ?
C1 N1 Ni1 116.7(3) . . ?
C9 N4 C8 113.0(2) . . ?
C9 N4 Ni1 108.84(19) . . ?
C8 N4 Ni1 102.49(18) . . ?
C2 N2 C3 122.4(3) . . ?
C2 N2 Ni1 114.8(3) . . ?
C3 N2 Ni1 122.8(2) . . ?
C14 N3 C6 109.0(3) . . ?
C14 N3 C5 107.0(3) . . ?
C6 N3 C5 107.4(3) . . ?
C14 N3 Ni1 112.3(2) . . ?
C6 N3 Ni1 106.80(19) . . ?
C5 N3 Ni1 114.2(2) . . ?
C16 N5 Ni1 113.7(2) . . ?
N1 C10 C11 121.1(3) . . ?
N1 C10 C9 113.6(3) . . ?
C11 C10 C9 125.3(4) . . ?
C10 C11 C12 117.8(4) . . ?
C13 C12 C11 120.7(4) . . ?
C1 C13 C12 118.5(4) . . ?
N1 C1 C13 120.3(4) . . ?
N1 C1 C2 112.1(3) . . ?
C13 C1 C2 127.3(3) . . ?
O9 C9 N4 112.4(3) . . ?
O9 C9 C10 109.7(3) . . ?
N4 C9 C10 107.5(3) . . ?
N2 C2 C1 117.2(3) . . ?
N4 C8 C7 112.2(3) . . ?
C8 C7 C6 117.2(3) . . ?
N3 C6 C7 116.2(3) . . ?
N2 C3 C4 109.7(3) . . ?
C3 C4 C5 115.0(3) . . ?
N3 C5 C4 116.4(3) . . ?
N5 C16 C15 112.3(3) . . ?
C16 C15 C14 115.7(3) . . ?
N3 C14 C15 115.6(3) . . ?
O1 Cl1 O2 110.1(2) . . ?
O1 Cl1 O4 108.5(2) . . ?
O2 Cl1 O4 110.3(3) . . ?
O1 Cl1 O3 110.5(2) . . ?
O2 Cl1 O3 109.7(2) . . ?
O4 Cl1 O3 107.65(19) . . ?
O8 Cl2 O6 112.1(8) . . ?
O8 Cl2 O7 113.0(6) . . ?
O6 Cl2 O7 127.8(6) . . ?
O8 Cl2 O5B 138.3(8) . . ?
O6 Cl2 O5B 68.9(9) . . ?
O7 Cl2 O5B 93.2(6) . . ?
O8 Cl2 O6B 99.1(6) . . ?
O6 Cl2 O6B 46.8(6) . . ?
O7 Cl2 O6B 100.8(5) . . ?
O5B Cl2 O6B 107.5(7) . . ?
O8 Cl2 O5 78.7(6) . . ?
O6 Cl2 O5 103.0(6) . . ?
O7 Cl2 O5 110.4(3) . . ?
O5B Cl2 O5 61.5(6) . . ?
O6B Cl2 O5 147.0(5) . . ?

loop_
_geom_bond_atom_site_label_1
_geom_bond_atom_site_label_2
_geom_bond_distance
_geom_bond_site_symmetry_2
_geom_bond_publ_flag
Ni1 N1 1.983(3) . ?
Ni1 N5 2.018(3) . ?
Ni1 N3 2.047(3) . ?
Ni1 N2 2.049(3) . ?
Ni1 N4 2.127(3) . ?
O9 C9 1.394(4) . ?
N1 C10 1.326(5) . ?
N1 C1 1.348(4) . ?
N4 C9 1.480(4) . ?
N4 C8 1.491(4) . ?
N2 C2 1.268(5) . ?
N2 C3 1.469(5) . ?
N3 C14 1.500(4) . ?
N3 C6 1.504(4) . ?
N3 C5 1.508(4) . ?
N5 C16 1.487(5) . ?
C10 C11 1.378(5) . ?
C10 C9 1.521(5) . ?
C11 C12 1.389(6) . ?
C12 C13 1.380(7) . ?
C13 C1 1.376(6) . ?
C1 C2 1.466(6) . ?
C8 C7 1.512(5) . ?
C7 C6 1.525(4) . ?
C3 C4 1.497(6) . ?
C4 C5 1.534(5) . ?
C16 C15 1.505(6) . ?
C15 C14 1.525(5) . ?
Cl1 O1 1.415(3) . ?
Cl1 O2 1.417(3) . ?
Cl1 O4 1.429(4) . ?
Cl1 O3 1.429(3) . ?
Cl2 O8 1.296(7) . ?
Cl2 O6 1.350(9) . ?
Cl2 O7 1.372(5) . ?
Cl2 O5B 1.374(9) . ?
Cl2 O6B 1.504(8) . ?
Cl2 O5 1.559(6) . ?

loop_
_geom_torsion_atom_site_label_1
_geom_torsion_atom_site_label_2
_geom_torsion_atom_site_label_3
_geom_torsion_atom_site_label_4
_geom_torsion
_geom_torsion_site_symmetry_1
_geom_torsion_site_symmetry_2
_geom_torsion_site_symmetry_3
_geom_torsion_site_symmetry_4
_geom_torsion_publ_flag
N5 Ni1 N1 C10 -96.7(2) . . . . ?
N3 Ni1 N1 C10 82.7(4) . . . . ?
N2 Ni1 N1 C10 167.4(3) . . . . ?
N4 Ni1 N1 C10 6.1(2) . . . . ?
N5 Ni1 N1 C1 99.1(2) . . . . ?
N3 Ni1 N1 C1 -81.5(3) . . . . ?
N2 Ni1 N1 C1 3.2(2) . . . . ?
N4 Ni1 N1 C1 -158.1(2) . . . . ?
N1 Ni1 N4 C9 -23.8(2) . . . . ?
N5 Ni1 N4 C9 81.8(2) . . . . ?
N3 Ni1 N4 C9 179.6(2) . . . . ?
N2 Ni1 N4 C9 -64.1(3) . . . . ?
N1 Ni1 N4 C8 96.1(2) . . . . ?
N5 Ni1 N4 C8 -158.3(2) . . . . ?
N3 Ni1 N4 C8 -60.5(2) . . . . ?
N2 Ni1 N4 C8 55.8(3) . . . . ?
N1 Ni1 N2 C2 1.6(2) . . . . ?
N5 Ni1 N2 C2 -105.0(3) . . . . ?
N3 Ni1 N2 C2 157.5(2) . . . . ?
N4 Ni1 N2 C2 41.9(4) . . . . ?
N1 Ni1 N2 C3 -176.9(3) . . . . ?
N5 Ni1 N2 C3 76.5(3) . . . . ?
N3 Ni1 N2 C3 -21.1(3) . . . . ?
N4 Ni1 N2 C3 -136.6(3) . . . . ?
N1 Ni1 N3 C14 -137.7(3) . . . . ?
N5 Ni1 N3 C14 41.7(2) . . . . ?
N2 Ni1 N3 C14 141.7(2) . . . . ?
N4 Ni1 N3 C14 -64.5(2) . . . . ?
N1 Ni1 N3 C6 -18.3(4) . . . . ?
N5 Ni1 N3 C6 161.11(19) . . . . ?
N2 Ni1 N3 C6 -98.90(19) . . . . ?
N4 Ni1 N3 C6 54.94(19) . . . . ?
N1 Ni1 N3 C5 100.3(3) . . . . ?
N5 Ni1 N3 C5 -80.3(2) . . . . ?
N2 Ni1 N3 C5 19.7(2) . . . . ?
N4 Ni1 N3 C5 173.5(2) . . . . ?
N1 Ni1 N5 C16 134.2(3) . . . . ?
N3 Ni1 N5 C16 -45.6(3) . . . . ?
N2 Ni1 N5 C16 -144.8(3) . . . . ?
N4 Ni1 N5 C16 51.2(3) . . . . ?
C1 N1 C10 C11 -2.0(5) . . . . ?
Ni1 N1 C10 C11 -165.4(2) . . . . ?
C1 N1 C10 C9 176.6(3) . . . . ?
Ni1 N1 C10 C9 13.1(3) . . . . ?
N1 C10 C11 C12 0.3(5) . . . . ?
C9 C10 C11 C12 -178.1(3) . . . . ?
C10 C11 C12 C13 0.8(5) . . . . ?
C11 C12 C13 C1 -0.3(5) . . . . ?
C10 N1 C1 C13 2.6(5) . . . . ?
Ni1 N1 C1 C13 166.5(3) . . . . ?
C10 N1 C1 C2 -170.7(3) . . . . ?
Ni1 N1 C1 C2 -6.8(3) . . . . ?
C12 C13 C1 N1 -1.4(5) . . . . ?
C12 C13 C1 C2 170.7(3) . . . . ?
C8 N4 C9 O9 43.3(4) . . . . ?
Ni1 N4 C9 O9 156.4(2) . . . . ?
C8 N4 C9 C10 -77.5(3) . . . . ?
Ni1 N4 C9 C10 35.6(3) . . . . ?
N1 C10 C9 O9 -155.0(3) . . . . ?
C11 C10 C9 O9 23.4(4) . . . . ?
N1 C10 C9 N4 -32.6(3) . . . . ?
C11 C10 C9 N4 145.9(3) . . . . ?
C3 N2 C2 C1 172.8(3) . . . . ?
Ni1 N2 C2 C1 -5.8(4) . . . . ?
N1 C1 C2 N2 8.3(4) . . . . ?
C13 C1 C2 N2 -164.4(3) . . . . ?
C9 N4 C8 C7 -173.5(3) . . . . ?
Ni1 N4 C8 C7 69.5(3) . . . . ?
N4 C8 C7 C6 -69.9(4) . . . . ?
C14 N3 C6 C7 62.8(4) . . . . ?
C5 N3 C6 C7 178.3(3) . . . . ?
Ni1 N3 C6 C7 -58.8(3) . . . . ?
C8 C7 C6 N3 62.4(4) . . . . ?
C2 N2 C3 C4 -134.4(3) . . . . ?
Ni1 N2 C3 C4 44.0(4) . . . . ?
N2 C3 C4 C5 -69.5(4) . . . . ?
C14 N3 C5 C4 -170.6(3) . . . . ?
C6 N3 C5 C4 72.5(4) . . . . ?
Ni1 N3 C5 C4 -45.7(4) . . . . ?
C3 C4 C5 N3 75.1(4) . . . . ?
Ni1 N5 C16 C15 60.6(4) . . . . ?
N5 C16 C15 C14 -67.9(4) . . . . ?
C6 N3 C14 C15 -172.6(3) . . . . ?
C5 N3 C14 C15 71.5(4) . . . . ?
Ni1 N3 C14 C15 -54.5(4) . . . . ?
C16 C15 C14 N3 66.0(4) . . . . ?
